data_7060827
loop_
_publ_author_name
'Mason, Helen E.'
'Musselle-Sexton, Jake R. C.'
'Howard, Judith A. K.'
'Probert, Michael R.'
'Sparkes, Hazel A.'

_publ_section_title
;
 Structural studies into the spin crossover behaviour of Fe(abpt)2(NCS)2
 polymorphs B and D
;
_journal_issue 31
_journal_name_full 'New Journal of Chemistry'
_journal_page_first 14014
_journal_page_last 14023
_journal_paper_doi 10.1039/D1NJ02607K
_journal_volume 45
_journal_year 2021
_chemical_formula_moiety '2(C13 H10 Fe0.5 N7 S)'
_chemical_formula_sum 'C26 H20 Fe N14 S2'
_chemical_formula_weight 648.53
_space_group_crystal_system monoclinic
_space_group_IT_number 14
_space_group_name_Hall '-P 2ybc'
_space_group_name_H-M_alt 'P 1 21/c 1'
_atom_sites_solution_hydrogens mixed
_atom_sites_solution_primary direct
_audit_creation_date 2021-03-18
_audit_creation_method
;
Olex2 1.3
(compiled 2020.11.12 svn.r5f609507 for OlexSys, GUI svn.r6272)
;
_audit_update_record
;
2021-05-27 deposited with the CCDC.	2021-07-12 downloaded from the CCDC.
;
_cell_angle_alpha 90
_cell_angle_beta 107.682(4)
_cell_angle_gamma 90
_cell_formula_units_Z 4
_cell_length_a 10.6923(8)
_cell_length_b 15.3683(18)
_cell_length_c 16.4865(12)
_cell_measurement_reflns_used 7350
_cell_measurement_temperature 296.15
_cell_measurement_theta_max 19.470
_cell_measurement_theta_min 2.620
_cell_volume 2581.1(4)
_computing_cell_refinement 'SAINT v8.37A (Bruker, 2015)'
_computing_data_reduction 'SAINT v8.37A (Bruker, 2015)'
_computing_molecular_graphics 'Olex2 1.3 (Dolomanov et al., 2009)'
_computing_publication_material 'Olex2 1.3 (Dolomanov et al., 2009)'
_computing_structure_refinement 'XL  (Sheldrick, 2008)'
_computing_structure_solution 'XS  (Sheldrick, 2008)'
_diffrn_ambient_temperature 296.15
_diffrn_detector 'Bruker APEX2 area detector'
_diffrn_detector_area_resol_mean 7.9
_diffrn_detector_type 'CCD area detector'
_diffrn_measured_fraction_theta_full 0.582
_diffrn_measured_fraction_theta_max 0.582
_diffrn_measurement_device 'four-circle Huber diffractometer'
_diffrn_measurement_device_type 'Bruker APEX2 area detector'
_diffrn_measurement_method '\f scans'
_diffrn_radiation_monochromator 'mirror optics'
_diffrn_radiation_probe x-ray
_diffrn_radiation_type AgK\a
_diffrn_radiation_wavelength 0.56086
_diffrn_reflns_av_R_equivalents 0.0599
_diffrn_reflns_av_unetI/netI 0.0403
_diffrn_reflns_Laue_measured_fraction_full 0.582
_diffrn_reflns_Laue_measured_fraction_max 0.582
_diffrn_reflns_limit_h_max 12
_diffrn_reflns_limit_h_min -12
_diffrn_reflns_limit_k_max 14
_diffrn_reflns_limit_k_min -14
_diffrn_reflns_limit_l_max 19
_diffrn_reflns_limit_l_min -17
_diffrn_reflns_number 22491
_diffrn_reflns_point_group_measured_fraction_full 0.582
_diffrn_reflns_point_group_measured_fraction_max 0.582
_diffrn_reflns_theta_full 19.532
_diffrn_reflns_theta_max 19.532
_diffrn_reflns_theta_min 1.463
_diffrn_source 'microfocus sealed X-ray tube Ag'
_diffrn_source_current 0.6
_diffrn_source_power 0.03
_diffrn_source_type 'Incoatec I\ms Ag'
_diffrn_source_voltage 50.0
_diffrn_standards_number 0
_exptl_absorpt_coefficient_mu 0.416
_exptl_absorpt_correction_T_max 0.7444
_exptl_absorpt_correction_T_min 0.6224
_exptl_absorpt_correction_type multi-scan
_exptl_absorpt_process_details
;
SADABS-2016/2 (Bruker,2016/2) was used for absorption correction.
wR2(int) was 0.1074 before and 0.0644 after correction.
The Ratio of minimum to maximum transmission is 0.8361.
The \l/2 correction factor is Not present.
;
_exptl_crystal_colour 'dark red'
_exptl_crystal_colour_modifier dark
_exptl_crystal_colour_primary red
_exptl_crystal_density_diffrn 1.669
_exptl_crystal_description block
_exptl_crystal_F_000 1328
_exptl_crystal_size_max 0.18
_exptl_crystal_size_mid 0.14
_exptl_crystal_size_min 0.12
_refine_diff_density_max 0.307
_refine_diff_density_min -0.335
_refine_diff_density_rms 0.068
_refine_ls_extinction_method none
_refine_ls_goodness_of_fit_ref 1.084
_refine_ls_hydrogen_treatment mixed
_refine_ls_matrix_type full
_refine_ls_number_parameters 403
_refine_ls_number_reflns 2669
_refine_ls_number_restraints 346
_refine_ls_restrained_S_all 1.018
_refine_ls_R_factor_all 0.0705
_refine_ls_R_factor_gt 0.0498
_refine_ls_shift/su_max 0.000
_refine_ls_shift/su_mean 0.000
_refine_ls_structure_factor_coef Fsqd
_refine_ls_weighting_details 'w=1/[\s^2^(Fo^2^)+(0.0428P)^2^+10.5533P] where P=(Fo^2^+2Fc^2^)/3'
_refine_ls_weighting_scheme calc
_refine_ls_wR_factor_gt 0.1220
_refine_ls_wR_factor_ref 0.1343
_reflns_Friedel_coverage 0.000
_reflns_number_gt 2090
_reflns_number_total 2669
_reflns_threshold_expression 'I > 2\s(I)'
_cod_data_source_file d1nj02607k2.cif
_cod_data_source_block polyd_9_6kbar
_cod_depositor_comments 'Adding full bibliography for 7060820--7060846.cif.'
_cod_database_code 7060827
_shelx_shelxl_version_number 2018/3
_shelx_space_group_comment
;
The symmetry employed for this shelxl refinement is uniquely defined
by the following loop, which should always be used as a source of
symmetry information in preference to the above space-group names.
They are only intended as comments.
;
_shelx_estimated_absorpt_t_max 0.952
_shelx_estimated_absorpt_t_min 0.929
_olex2_refinement_description
;
1. Fixed Uiso
 At 1.2 times of:
  All C(H) groups, All N(H,H) groups
2. Rigid body (RIGU) restrains
 All non-hydrogen atoms
 with sigma for 1-2 distances of 0.004 and sigma for 1-3 distances of 0.004
3.a Aromatic/amide H refined with riding coordinates:
 C2(H2), C3(H3), C4(H4), C5(H5), C15(H15), C16(H16), C17(H17), C18(H18),
 C23(H23), C24(H24), C25(H25), C26(H26), C13(H13), C12(H12), C10(H10), C11(H11)
;
_olex2_exptl_crystal_mounting_method 'Crystal was mounted inside a diamond anvil cell'
_olex2_submission_special_instructions 'No special instructions were received'

loop_
_space_group_symop_operation_xyz
'x, y, z'
'-x, y+1/2, -z+1/2'
'-x, -y, -z'
'x, -y-1/2, z-1/2'

loop_
_atom_site_label
_atom_site_type_symbol
_atom_site_fract_x
_atom_site_fract_y
_atom_site_fract_z
_atom_site_U_iso_or_equiv
_atom_site_adp_type
_atom_site_occupancy
_atom_site_site_symmetry_order
_atom_site_calc_flag
_atom_site_refinement_flags_posn
_atom_site_refinement_flags_adp
_atom_site_refinement_flags_occupancy
_atom_site_disorder_assembly
_atom_site_disorder_group
Fe1 Fe 0.000000 0.500000 0.000000 0.0214(4) Uani 1 2 d S . P . .
Fe2 Fe 0.000000 0.500000 0.500000 0.0209(4) Uani 1 2 d S . P . .
S1 S -0.17579(15) 0.43183(14) 0.22657(11) 0.0375(5) Uani 1 1 d . . . . .
S2 S 0.43951(14) 0.54600(16) 0.66979(12) 0.0474(6) Uani 1 1 d . . . A 1
N1 N -0.0410(5) 0.4638(4) 0.1102(3) 0.0347(16) Uani 1 1 d . . . . .
N2 N 0.1289(4) 0.6001(4) 0.0687(3) 0.0278(14) Uani 1 1 d . . . . .
N3 N 0.1859(4) 0.4394(4) 0.0370(3) 0.0277(14) Uani 1 1 d . . . . .
N4 N 0.2336(4) 0.3623(4) 0.0187(3) 0.0327(16) Uani 1 1 d . . . . .
N5 N 0.3978(4) 0.4511(4) 0.0770(3) 0.0273(13) Uani 1 1 d . . . . .
N6 N 0.5254(5) 0.4890(5) 0.1116(4) 0.0437(18) Uani 1 1 d . . . . .
H6A H 0.545(6) 0.475(5) 0.177(5) 0.052 Uiso 1 1 d . U . . .
H6B H 0.579(7) 0.446(6) 0.094(5) 0.052 Uiso 1 1 d . U . . .
N8 N 0.1793(4) 0.5238(4) 0.5715(3) 0.0259(14) Uani 1 1 d . . . . .
N9 N 0.0052(4) 0.6037(4) 0.4284(3) 0.0238(14) Uani 1 1 d . . . . .
N10 N 0.0781(4) 0.4449(4) 0.4179(3) 0.0240(13) Uani 1 1 d . . . . .
N11 N 0.1235(4) 0.3657(4) 0.4045(3) 0.0272(14) Uani 1 1 d . . . . .
N12 N 0.1745(4) 0.4605(4) 0.3207(3) 0.0248(13) Uani 1 1 d . . . . .
N13 N 0.2206(6) 0.5043(4) 0.2601(4) 0.0360(17) Uani 1 1 d . . . . .
H13A H 0.167(6) 0.499(5) 0.208(5) 0.043 Uiso 1 1 d . U . . .
H13B H 0.292(7) 0.488(5) 0.260(4) 0.043 Uiso 1 1 d . U . . .
N14 N 0.3075(5) 0.3295(4) 0.2567(3) 0.0311(15) Uani 1 1 d . . . . .
C1 C -0.0985(5) 0.4504(5) 0.1580(4) 0.0254(17) Uani 1 1 d . . . . .
C2 C 0.0931(6) 0.6776(5) 0.0902(4) 0.0329(18) Uani 1 1 d . . . . .
H2 H 0.004020 0.690493 0.074669 0.040 Uiso 1 1 calc R U . . .
C3 C 0.1795(7) 0.7391(6) 0.1337(5) 0.044(2) Uani 1 1 d . . . . .
H3 H 0.150083 0.793092 0.145855 0.053 Uiso 1 1 calc R U . . .
C4 C 0.3121(7) 0.7193(6) 0.1593(5) 0.050(2) Uani 1 1 d . . . . .
H4 H 0.373406 0.759495 0.190030 0.061 Uiso 1 1 calc R U . . .
C5 C 0.3514(6) 0.6407(6) 0.1390(5) 0.046(2) Uani 1 1 d . . . . .
H5 H 0.440301 0.627132 0.154784 0.055 Uiso 1 1 calc R U . . .
C6 C 0.2595(5) 0.5805(5) 0.0946(4) 0.0252(15) Uani 1 1 d . . . . .
C7 C 0.2840(5) 0.4939(5) 0.0710(4) 0.0231(15) Uani 1 1 d . . . . .
C8 C 0.3631(5) 0.3710(5) 0.0446(4) 0.0269(15) Uani 1 1 d . . . . .
C14 C 0.2864(5) 0.5307(5) 0.6124(4) 0.0274(17) Uani 1 1 d . . . . .
C15 C -0.0436(5) 0.6813(5) 0.4337(4) 0.0266(17) Uani 1 1 d . . . . .
H15 H -0.088278 0.689902 0.473466 0.032 Uiso 1 1 calc R U . . .
C16 C -0.0317(5) 0.7509(5) 0.3829(4) 0.0282(17) Uani 1 1 d . . . . .
H16 H -0.065442 0.805361 0.389459 0.034 Uiso 1 1 calc R U . . .
C17 C 0.0312(5) 0.7373(5) 0.3228(4) 0.0327(18) Uani 1 1 d . . . . .
H17 H 0.040637 0.782849 0.288014 0.039 Uiso 1 1 calc R U . . .
C18 C 0.0795(6) 0.6575(5) 0.3141(4) 0.0294(17) Uani 1 1 d . . . . .
H18 H 0.120922 0.647640 0.272831 0.035 Uiso 1 1 calc R U . . .
C19 C 0.0660(5) 0.5902(5) 0.3680(4) 0.0254(15) Uani 1 1 d . . . . .
C20 C 0.1086(5) 0.5045(5) 0.3681(4) 0.0228(14) Uani 1 1 d . . . . .
C21 C 0.1816(5) 0.3768(5) 0.3449(4) 0.0237(14) Uani 1 1 d . . . . .
C22 C 0.2410(5) 0.3054(5) 0.3097(4) 0.0243(16) Uani 1 1 d . . . . .
C23 C 0.3572(7) 0.2626(7) 0.2235(5) 0.041(2) Uani 1 1 d . . . . .
H23 H 0.406670 0.276501 0.187644 0.049 Uiso 1 1 calc R U . . .
C24 C 0.3419(6) 0.1778(6) 0.2372(5) 0.044(2) Uani 1 1 d . . . . .
H24 H 0.374751 0.135386 0.208957 0.053 Uiso 1 1 calc R U . . .
C25 C 0.2759(6) 0.1552(6) 0.2943(5) 0.042(2) Uani 1 1 d . . . . .
H25 H 0.265256 0.097220 0.306987 0.051 Uiso 1 1 calc R U . . .
C26 C 0.2258(6) 0.2222(6) 0.3324(5) 0.0328(18) Uani 1 1 d . . . . .
H26 H 0.182958 0.210050 0.372469 0.039 Uiso 1 1 calc R U . . .
N7 N 0.5750(5) 0.3254(5) 0.0427(4) 0.0427(17) Uani 1 1 d . . . . .
C9 C 0.4531(5) 0.3007(6) 0.0374(4) 0.0312(16) Uani 1 1 d . . . . .
C13 C 0.4108(7) 0.2162(6) 0.0290(5) 0.0421(19) Uani 1 1 d . . . . .
H13 H 0.325716 0.202555 0.028319 0.051 Uiso 1 1 calc R U . . .
C12 C 0.4959(7) 0.1516(7) 0.0217(5) 0.055(2) Uani 1 1 d . . . . .
H12 H 0.468660 0.093929 0.013175 0.066 Uiso 1 1 calc R U . . .
C10 C 0.6568(7) 0.2597(7) 0.0381(5) 0.055(2) Uani 1 1 d . . . . .
H10 H 0.743218 0.274052 0.042714 0.066 Uiso 1 1 calc R U . . .
C11 C 0.6229(7) 0.1749(7) 0.0273(5) 0.058(3) Uani 1 1 d . . . . .
H11 H 0.683814 0.133109 0.023648 0.070 Uiso 1 1 calc R U . . .

loop_
_atom_site_aniso_label
_atom_site_aniso_U_11
_atom_site_aniso_U_22
_atom_site_aniso_U_33
_atom_site_aniso_U_23
_atom_site_aniso_U_13
_atom_site_aniso_U_12
Fe1 0.0189(5) 0.0210(12) 0.0254(7) -0.0015(6) 0.0083(5) 0.0007(5)
Fe2 0.0220(5) 0.0202(12) 0.0221(7) 0.0025(6) 0.0092(5) 0.0005(5)
S1 0.0401(8) 0.0407(19) 0.0368(10) 0.0069(9) 0.0194(8) 0.0069(8)
S2 0.0256(7) 0.061(2) 0.0509(12) 0.0109(11) 0.0036(8) -0.0063(8)
N1 0.039(3) 0.032(6) 0.035(3) 0.002(3) 0.015(2) 0.005(3)
N2 0.032(2) 0.026(5) 0.029(3) 0.001(2) 0.016(2) 0.002(2)
N3 0.030(2) 0.022(5) 0.032(3) -0.005(3) 0.012(2) 0.003(2)
N4 0.027(2) 0.030(5) 0.041(3) -0.013(3) 0.010(2) -0.002(2)
N5 0.0170(19) 0.034(5) 0.029(3) -0.003(3) 0.004(2) -0.001(2)
N6 0.021(2) 0.051(7) 0.055(4) -0.013(3) 0.006(3) -0.010(3)
N8 0.030(2) 0.020(5) 0.028(3) 0.001(2) 0.009(2) -0.001(2)
N9 0.024(2) 0.021(5) 0.025(3) 0.003(2) 0.005(2) 0.003(2)
N10 0.030(2) 0.018(5) 0.027(3) 0.006(2) 0.014(2) 0.003(2)
N11 0.032(2) 0.023(5) 0.028(3) 0.003(3) 0.012(2) 0.001(2)
N12 0.027(2) 0.023(4) 0.027(3) 0.000(3) 0.012(2) -0.001(2)
N13 0.040(3) 0.041(6) 0.035(3) 0.013(3) 0.024(3) 0.007(3)
N14 0.034(2) 0.036(5) 0.028(3) -0.001(3) 0.016(2) 0.005(3)
C1 0.029(3) 0.014(6) 0.029(3) -0.001(3) 0.004(2) 0.004(3)
C2 0.040(3) 0.027(6) 0.034(4) 0.001(3) 0.013(3) 0.006(3)
C3 0.055(3) 0.031(7) 0.048(5) -0.007(4) 0.020(3) 0.001(3)
C4 0.053(3) 0.037(8) 0.057(5) -0.020(4) 0.010(4) -0.012(4)
C5 0.036(3) 0.038(7) 0.060(5) -0.014(4) 0.008(3) -0.006(3)
C6 0.031(3) 0.018(5) 0.026(4) 0.004(3) 0.009(3) -0.001(2)
C7 0.024(2) 0.025(5) 0.020(3) -0.001(3) 0.007(2) 0.001(2)
C8 0.025(2) 0.030(5) 0.025(4) 0.000(3) 0.006(3) 0.004(3)
C14 0.028(3) 0.023(6) 0.032(4) 0.000(3) 0.011(3) 0.000(3)
C15 0.027(3) 0.023(6) 0.029(4) -0.001(3) 0.007(3) -0.001(3)
C16 0.033(3) 0.015(6) 0.032(4) 0.003(3) 0.005(3) 0.001(3)
C17 0.035(3) 0.028(6) 0.034(4) 0.014(3) 0.009(3) 0.000(3)
C18 0.035(3) 0.024(6) 0.029(4) 0.001(3) 0.010(3) -0.003(3)
C19 0.026(3) 0.025(5) 0.024(3) 0.008(3) 0.006(3) 0.004(3)
C20 0.022(2) 0.023(5) 0.024(3) 0.003(3) 0.006(2) 0.001(3)
C21 0.027(3) 0.023(5) 0.021(3) -0.001(3) 0.007(2) -0.004(3)
C22 0.024(2) 0.020(5) 0.025(3) 0.001(3) 0.002(2) 0.006(3)
C23 0.049(4) 0.042(6) 0.035(4) 0.004(4) 0.018(3) 0.017(4)
C24 0.049(4) 0.040(6) 0.040(4) -0.008(4) 0.009(3) 0.019(4)
C25 0.037(3) 0.018(7) 0.065(5) 0.002(4) 0.006(3) 0.008(3)
C26 0.037(3) 0.019(5) 0.043(4) 0.006(3) 0.013(3) 0.005(3)
N7 0.030(2) 0.056(6) 0.043(4) 0.007(3) 0.013(2) 0.016(3)
C9 0.031(3) 0.040(5) 0.022(4) -0.003(3) 0.007(3) 0.010(3)
C13 0.045(3) 0.035(6) 0.045(5) -0.008(4) 0.013(3) 0.012(3)
C12 0.064(4) 0.042(7) 0.052(5) -0.014(5) 0.006(4) 0.018(4)
C10 0.036(3) 0.072(7) 0.054(5) -0.004(5) 0.011(3) 0.025(4)
C11 0.052(4) 0.068(7) 0.048(5) -0.013(5) 0.003(4) 0.033(4)

loop_
_atom_type_symbol
_atom_type_description
_atom_type_scat_dispersion_real
_atom_type_scat_dispersion_imag
_atom_type_scat_source
C C 0.0013 0.0009 'International Tables Vol C Tables 4.2.6.8 and 6.1.1.4'
H H 0.0000 0.0000 'International Tables Vol C Tables 4.2.6.8 and 6.1.1.4'
N N 0.0030 0.0020 'International Tables Vol C Tables 4.2.6.8 and 6.1.1.4'
S S 0.0831 0.0770 'International Tables Vol C Tables 4.2.6.8 and 6.1.1.4'
Fe Fe 0.2928 0.5488 'International Tables Vol C Tables 4.2.6.8 and 6.1.1.4'

loop_
_geom_angle_atom_site_label_1
_geom_angle_atom_site_label_2
_geom_angle_atom_site_label_3
_geom_angle
_geom_angle_site_symmetry_1
_geom_angle_site_symmetry_3
_geom_angle_publ_flag
N1 Fe1 N1 180.0 . 3_565 ?
N1 Fe1 N2 89.9(2) 3_565 . ?
N1 Fe1 N2 89.9(2) . 3_565 ?
N1 Fe1 N2 90.1(2) . . ?
N1 Fe1 N2 90.1(2) 3_565 3_565 ?
N1 Fe1 N3 93.4(2) . . ?
N1 Fe1 N3 86.6(2) . 3_565 ?
N1 Fe1 N3 86.6(2) 3_565 . ?
N1 Fe1 N3 93.4(2) 3_565 3_565 ?
N2 Fe1 N2 180.0 3_565 . ?
N3 Fe1 N2 76.5(2) . . ?
N3 Fe1 N2 103.5(2) . 3_565 ?
N3 Fe1 N2 76.5(2) 3_565 3_565 ?
N3 Fe1 N2 103.5(2) 3_565 . ?
N3 Fe1 N3 180.0 . 3_565 ?
N8 Fe2 N8 180.0 3_566 . ?
N8 Fe2 N9 90.5(2) 3_566 3_566 ?
N8 Fe2 N9 90.5(2) . . ?
N8 Fe2 N9 89.5(2) . 3_566 ?
N8 Fe2 N9 89.5(2) 3_566 . ?
N8 Fe2 N10 92.7(2) . 3_566 ?
N8 Fe2 N10 92.7(2) 3_566 . ?
N8 Fe2 N10 87.3(2) . . ?
N8 Fe2 N10 87.3(2) 3_566 3_566 ?
N9 Fe2 N9 180.0(3) 3_566 . ?
N10 Fe2 N9 81.0(2) . . ?
N10 Fe2 N9 99.0(2) 3_566 . ?
N10 Fe2 N9 99.0(2) . 3_566 ?
N10 Fe2 N9 81.0(2) 3_566 3_566 ?
N10 Fe2 N10 180.0(4) 3_566 . ?
C1 N1 Fe1 160.8(5) . . ?
C2 N2 Fe1 126.3(4) . . ?
C2 N2 C6 117.6(6) . . ?
C6 N2 Fe1 116.1(5) . . ?
N4 N3 Fe1 134.8(4) . . ?
C7 N3 Fe1 113.5(5) . . ?
C7 N3 N4 110.0(5) . . ?
C8 N4 N3 105.4(6) . . ?
C7 N5 N6 123.7(6) . . ?
C8 N5 N6 130.1(5) . . ?
C8 N5 C7 106.3(4) . . ?
N5 N6 H6A 101(4) . . ?
N5 N6 H6B 100(5) . . ?
H6A N6 H6B 103(6) . . ?
C14 N8 Fe2 174.4(6) . . ?
C15 N9 Fe2 127.0(4) . . ?
C15 N9 C19 118.3(6) . . ?
C19 N9 Fe2 114.7(5) . . ?
N11 N10 Fe2 137.9(4) . . ?
C20 N10 Fe2 111.0(5) . . ?
C20 N10 N11 110.5(6) . . ?
C21 N11 N10 106.1(6) . . ?
C20 N12 N13 121.0(6) . . ?
C21 N12 N13 131.9(5) . . ?
C21 N12 C20 107.1(5) . . ?
N12 N13 H13A 113(5) . . ?
N12 N13 H13B 113(6) . . ?
H13A N13 H13B 107(7) . . ?
C22 N14 C23 114.0(8) . . ?
N1 C1 S1 178.7(6) . . ?
N2 C2 H2 118.1 . . ?
N2 C2 C3 123.9(6) . . ?
C3 C2 H2 118.1 . . ?
C2 C3 H3 120.8 . . ?
C2 C3 C4 118.4(8) . . ?
C4 C3 H3 120.8 . . ?
C3 C4 H4 120.5 . . ?
C5 C4 C3 119.1(8) . . ?
C5 C4 H4 120.5 . . ?
C4 C5 H5 119.9 . . ?
C4 C5 C6 120.2(7) . . ?
C6 C5 H5 119.9 . . ?
N2 C6 C5 120.9(7) . . ?
N2 C6 C7 111.9(6) . . ?
C5 C6 C7 127.2(6) . . ?
N3 C7 N5 107.5(6) . . ?
N3 C7 C6 121.0(5) . . ?
N5 C7 C6 131.5(5) . . ?
N4 C8 N5 110.8(6) . . ?
N4 C8 C9 122.9(7) . . ?
N5 C8 C9 126.3(5) . . ?
N8 C14 S2 177.1(7) . . ?
N9 C15 H15 118.4 . . ?
N9 C15 C16 123.2(7) . . ?
C16 C15 H15 118.4 . . ?
C15 C16 H16 120.9 . . ?
C17 C16 C15 118.2(7) . . ?
C17 C16 H16 120.9 . . ?
C16 C17 H17 120.0 . . ?
C18 C17 C16 120.1(6) . . ?
C18 C17 H17 120.0 . . ?
C17 C18 H18 120.5 . . ?
C17 C18 C19 119.1(7) . . ?
C19 C18 H18 120.5 . . ?
N9 C19 C18 121.1(7) . . ?
N9 C19 C20 111.8(5) . . ?
C20 C19 C18 127.1(6) . . ?
N10 C20 N12 105.9(7) . . ?
N10 C20 C19 120.6(6) . . ?
N12 C20 C19 133.3(6) . . ?
N11 C21 N12 110.4(6) . . ?
N11 C21 C22 123.5(7) . . ?
N12 C21 C22 126.1(6) . . ?
N14 C22 C21 115.4(7) . . ?
N14 C22 C26 125.1(6) . . ?
C26 C22 C21 119.5(6) . . ?
N14 C23 H23 116.9 . . ?
C24 C23 N14 126.1(8) . . ?
C24 C23 H23 116.9 . . ?
C23 C24 H24 120.9 . . ?
C23 C24 C25 118.2(7) . . ?
C25 C24 H24 120.9 . . ?
C24 C25 H25 121.1 . . ?
C24 C25 C26 117.8(9) . . ?
C26 C25 H25 121.1 . . ?
C22 C26 C25 118.5(8) . . ?
C22 C26 H26 120.7 . . ?
C25 C26 H26 120.7 . . ?
C9 N7 C10 114.8(8) . . ?
N7 C9 C8 115.8(7) . . ?
N7 C9 C13 124.2(6) . . ?
C13 C9 C8 120.0(6) . . ?
C9 C13 H13 120.5 . . ?
C9 C13 C12 119.1(8) . . ?
C12 C13 H13 120.5 . . ?
C13 C12 H12 121.0 . . ?
C13 C12 C11 118.0(10) . . ?
C11 C12 H12 121.0 . . ?
N7 C10 H10 117.4 . . ?
C11 C10 N7 125.1(7) . . ?
C11 C10 H10 117.4 . . ?
C12 C11 H11 120.7 . . ?
C10 C11 C12 118.7(7) . . ?
C10 C11 H11 120.7 . . ?

loop_
_geom_bond_atom_site_label_1
_geom_bond_atom_site_label_2
_geom_bond_distance
_geom_bond_site_symmetry_2
_geom_bond_publ_flag
Fe1 N1 2.069(5) . ?
Fe1 N1 2.069(5) 3_565 ?
Fe1 N2 2.144(6) 3_565 ?
Fe1 N2 2.144(6) . ?
Fe1 N3 2.110(5) . ?
Fe1 N3 2.110(5) 3_565 ?
Fe2 N8 1.956(5) 3_566 ?
Fe2 N8 1.956(5) . ?
Fe2 N9 1.993(6) . ?
Fe2 N9 1.993(6) 3_566 ?
Fe2 N10 1.983(5) . ?
Fe2 N10 1.983(5) 3_566 ?
S1 C1 1.615(6) . ?
S2 C14 1.640(6) . ?
N1 C1 1.157(7) . ?
N2 C2 1.332(9) . ?
N2 C6 1.364(7) . ?
N3 N4 1.359(8) . ?
N3 C7 1.327(8) . ?
N4 C8 1.326(7) . ?
N5 N6 1.434(7) . ?
N5 C7 1.359(7) . ?
N5 C8 1.347(9) . ?
N6 H6A 1.05(7) . ?
N6 H6B 0.98(8) . ?
N8 C14 1.144(7) . ?
N9 C15 1.316(9) . ?
N9 C19 1.361(7) . ?
N10 N11 1.354(8) . ?
N10 C20 1.336(9) . ?
N11 C21 1.323(7) . ?
N12 N13 1.411(7) . ?
N12 C20 1.378(8) . ?
N12 C21 1.342(9) . ?
N13 H13A 0.88(7) . ?
N13 H13B 0.81(7) . ?
N14 C22 1.336(8) . ?
N14 C23 1.348(10) . ?
C2 H2 0.9300 . ?
C2 C3 1.364(10) . ?
C3 H3 0.9300 . ?
C3 C4 1.385(10) . ?
C4 H4 0.9300 . ?
C4 C5 1.354(12) . ?
C5 H5 0.9300 . ?
C5 C6 1.385(10) . ?
C6 C7 1.434(10) . ?
C8 C9 1.476(9) . ?
C15 H15 0.9300 . ?
C15 C16 1.389(10) . ?
C16 H16 0.9300 . ?
C16 C17 1.372(9) . ?
C17 H17 0.9300 . ?
C17 C18 1.355(10) . ?
C18 H18 0.9300 . ?
C18 C19 1.400(10) . ?
C19 C20 1.393(10) . ?
C21 C22 1.473(10) . ?
C22 C26 1.355(11) . ?
C23 H23 0.9300 . ?
C23 C24 1.340(12) . ?
C24 H24 0.9300 . ?
C24 C25 1.382(11) . ?
C25 H25 0.9300 . ?
C25 C26 1.394(11) . ?
C26 H26 0.9300 . ?
N7 C9 1.335(8) . ?
N7 C10 1.353(10) . ?
C9 C13 1.369(11) . ?
C13 H13 0.9300 . ?
C13 C12 1.377(11) . ?
C12 H12 0.9300 . ?
C12 C11 1.380(12) . ?
C10 H10 0.9300 . ?
C10 C11 1.349(13) . ?
C11 H11 0.9300 . ?

loop_
_geom_torsion_atom_site_label_1
_geom_torsion_atom_site_label_2
_geom_torsion_atom_site_label_3
_geom_torsion_atom_site_label_4
_geom_torsion
_geom_torsion_site_symmetry_1
_geom_torsion_site_symmetry_2
_geom_torsion_site_symmetry_3
_geom_torsion_site_symmetry_4
_geom_torsion_publ_flag
Fe1 N2 C2 C3 -179.6(5) . . . . ?
Fe1 N2 C6 C5 179.5(5) . . . . ?
Fe1 N2 C6 C7 -1.0(7) . . . . ?
Fe1 N3 N4 C8 164.9(5) . . . . ?
Fe1 N3 C7 N5 -168.7(4) . . . . ?
Fe1 N3 C7 C6 11.7(7) . . . . ?
Fe2 N9 C15 C16 177.8(4) . . . . ?
Fe2 N9 C19 C18 -178.7(5) . . . . ?
Fe2 N9 C19 C20 1.7(6) . . . . ?
Fe2 N10 N11 C21 -170.5(5) . . . . ?
Fe2 N10 C20 N12 173.6(3) . . . . ?
Fe2 N10 C20 C19 -10.4(7) . . . . ?
N2 C2 C3 C4 -1.9(12) . . . . ?
N2 C6 C7 N3 -7.2(9) . . . . ?
N2 C6 C7 N5 173.3(6) . . . . ?
N3 N4 C8 N5 -1.1(8) . . . . ?
N3 N4 C8 C9 179.1(6) . . . . ?
N4 N3 C7 N5 -1.5(7) . . . . ?
N4 N3 C7 C6 178.8(6) . . . . ?
N4 C8 C9 N7 161.5(6) . . . . ?
N4 C8 C9 C13 -20.7(10) . . . . ?
N5 C8 C9 N7 -18.3(10) . . . . ?
N5 C8 C9 C13 159.4(7) . . . . ?
N6 N5 C7 N3 -179.3(6) . . . . ?
N6 N5 C7 C6 0.3(11) . . . . ?
N6 N5 C8 N4 -179.6(6) . . . . ?
N6 N5 C8 C9 0.2(11) . . . . ?
N9 C15 C16 C17 1.7(10) . . . . ?
N9 C19 C20 N10 5.9(8) . . . . ?
N9 C19 C20 N12 -179.3(6) . . . . ?
N10 N11 C21 N12 0.2(6) . . . . ?
N10 N11 C21 C22 -178.0(5) . . . . ?
N11 N10 C20 N12 0.8(7) . . . . ?
N11 N10 C20 C19 176.8(5) . . . . ?
N11 C21 C22 N14 -173.2(5) . . . . ?
N11 C21 C22 C26 6.6(9) . . . . ?
N12 C21 C22 N14 8.9(9) . . . . ?
N12 C21 C22 C26 -171.3(6) . . . . ?
N13 N12 C20 N10 179.5(5) . . . . ?
N13 N12 C20 C19 4.2(10) . . . . ?
N13 N12 C21 N11 -179.9(6) . . . . ?
N13 N12 C21 C22 -1.7(10) . . . . ?
N14 C22 C26 C25 -4.1(10) . . . . ?
N14 C23 C24 C25 -4.1(12) . . . . ?
C2 N2 C6 C5 -2.3(10) . . . . ?
C2 N2 C6 C7 177.1(6) . . . . ?
C2 C3 C4 C5 1.3(13) . . . . ?
C3 C4 C5 C6 -1.3(14) . . . . ?
C4 C5 C6 N2 1.8(12) . . . . ?
C4 C5 C6 C7 -177.5(8) . . . . ?
C5 C6 C7 N3 172.2(7) . . . . ?
C5 C6 C7 N5 -7.3(12) . . . . ?
C6 N2 C2 C3 2.4(11) . . . . ?
C7 N3 N4 C8 1.6(8) . . . . ?
C7 N5 C8 N4 0.2(7) . . . . ?
C7 N5 C8 C9 -180.0(6) . . . . ?
C8 N5 C7 N3 0.8(7) . . . . ?
C8 N5 C7 C6 -179.6(7) . . . . ?
C8 C9 C13 C12 179.5(7) . . . . ?
C15 N9 C19 C18 1.6(9) . . . . ?
C15 N9 C19 C20 -177.9(6) . . . . ?
C15 C16 C17 C18 0.1(9) . . . . ?
C16 C17 C18 C19 -1.0(10) . . . . ?
C17 C18 C19 N9 0.2(9) . . . . ?
C17 C18 C19 C20 179.6(6) . . . . ?
C18 C19 C20 N10 -173.6(6) . . . . ?
C18 C19 C20 N12 1.2(11) . . . . ?
C19 N9 C15 C16 -2.6(9) . . . . ?
C20 N10 N11 C21 -0.6(7) . . . . ?
C20 N12 C21 N11 0.3(7) . . . . ?
C20 N12 C21 C22 178.4(6) . . . . ?
C21 N12 C20 N10 -0.7(7) . . . . ?
C21 N12 C20 C19 -176.0(6) . . . . ?
C21 C22 C26 C25 176.1(6) . . . . ?
C22 N14 C23 C24 2.0(10) . . . . ?
C23 N14 C22 C21 -178.0(6) . . . . ?
C23 N14 C22 C26 2.2(9) . . . . ?
C23 C24 C25 C26 1.9(10) . . . . ?
C24 C25 C26 C22 1.9(10) . . . . ?
N7 C9 C13 C12 -3.0(11) . . . . ?
N7 C10 C11 C12 -1.1(13) . . . . ?
C9 N7 C10 C11 1.3(11) . . . . ?
C9 C13 C12 C11 3.1(11) . . . . ?
C13 C12 C11 C10 -1.2(12) . . . . ?
C10 N7 C9 C8 178.4(6) . . . . ?
C10 N7 C9 C13 0.8(10) . . . . ?
